data_7231970
loop_
_publ_author_name
'Ganesan, Balaji'
'Senadi, Gopal Chandru'
'Guo, Bing-Chun'
'Hung, Min-Yuan'
'Lin, Wei-Yu'

_publ_section_title
;
 A copper(ii)-catalyzed annulative formylation of o-alkynylanilines with
 DMF: a single-step strategy for 3-formyl indoles
;
_journal_issue 71
_journal_name_full 'RSC Advances'
_journal_page_first 40968
_journal_paper_doi 10.1039/C8RA09214A
_journal_volume 8
_journal_year 2018
_chemical_formula_moiety 'C15 H11 N O'
_chemical_formula_sum 'C15 H11 N O'
_chemical_formula_weight 221.25
_space_group_crystal_system orthorhombic
_space_group_IT_number 60
_space_group_name_Hall '-P 2n 2ab'
_space_group_name_H-M_alt 'P b c n'
_symmetry_cell_setting orthorhombic
_symmetry_space_group_name_Hall '-P 2n 2ab'
_symmetry_space_group_name_H-M 'P b c n'
_atom_sites_solution_hydrogens geom
_audit_creation_method SHELXL-2014/7
_audit_update_record
;
2018-10-31 deposited with the CCDC.
2018-12-03 downloaded from the CCDC.
;
_cell_angle_alpha 90
_cell_angle_beta 90
_cell_angle_gamma 90
_cell_formula_units_Z 8
_cell_length_a 22.6720(20)
_cell_length_b 14.2171(16)
_cell_length_c 6.8368(6)
_cell_measurement_temperature 150(2)
_cell_volume 2203.7(4)
_computing_cell_refinement
; 
CrysAlis RED, Oxford Diffraction Ltd., 
Version 1.171.32.29 (release 10-06-2008 CrysAlis171 .NET) 
(compiled Jun 10 2008,16:49:55) 
;
_computing_data_collection
; 
CrysAlis CCD, Oxford Diffraction Ltd., 
Version 1.171.32.29 (release 10-06-2008 CrysAlis171 .NET) 
(compiled Jun 10 2008,16:49:55) 
;
_computing_data_reduction
; 
CrysAlis RED, Oxford Diffraction Ltd., 
Version 1.171.32.29 (release 10-06-2008 CrysAlis171 .NET) 
(compiled Jun 10 2008,16:49:55) 
;
_computing_molecular_graphics 'Bruker SHELXTL'
_computing_publication_material 'Bruker SHELXTL'
_computing_structure_refinement 'SHELXL-2014/7 (Sheldrick, 2014)'
_computing_structure_solution 'SHELXS-97 (Sheldrick 2008)'
_diffrn_ambient_temperature 150(2)
_diffrn_measured_fraction_theta_full 0.999
_diffrn_measured_fraction_theta_max 0.855
_diffrn_measurement_device_type 'CCD detector'
_diffrn_measurement_method '\w scans'
_diffrn_radiation_probe x-ray
_diffrn_radiation_type MoK\a
_diffrn_radiation_wavelength 0.71073
_diffrn_reflns_av_R_equivalents 0.0339
_diffrn_reflns_av_unetI/netI 0.0403
_diffrn_reflns_Laue_measured_fraction_full 0.999
_diffrn_reflns_Laue_measured_fraction_max 0.855
_diffrn_reflns_limit_h_max 22
_diffrn_reflns_limit_h_min -31
_diffrn_reflns_limit_k_max 9
_diffrn_reflns_limit_k_min -18
_diffrn_reflns_limit_l_max 8
_diffrn_reflns_limit_l_min -8
_diffrn_reflns_number 6932
_diffrn_reflns_point_group_measured_fraction_full 0.999
_diffrn_reflns_point_group_measured_fraction_max 0.855
_diffrn_reflns_theta_full 25.242
_diffrn_reflns_theta_max 29.303
_diffrn_reflns_theta_min 2.865
_exptl_absorpt_coefficient_mu 0.084
_exptl_absorpt_correction_T_max 1.00000
_exptl_absorpt_correction_T_min 0.98371
_exptl_absorpt_correction_type multi-scan
_exptl_absorpt_process_details
; 
CrysAlisPro, Agilent Technologies, 
Version 1.171.37.31 (release 14-01-2014 CrysAlis171 .NET) 
(compiled Jan 14 2014,18:38:05) 
Empirical absorption correction using spherical harmonics, 
 implemented in SCALE3 ABSPACK scaling algorithm. 
;
_exptl_crystal_density_diffrn 1.334
_exptl_crystal_description parallelepiped
_exptl_crystal_F_000 928
_exptl_crystal_size_max 0.40
_exptl_crystal_size_mid 0.15
_exptl_crystal_size_min 0.13
_refine_diff_density_max 0.250
_refine_diff_density_min -0.258
_refine_diff_density_rms 0.048
_refine_ls_extinction_method none
_refine_ls_goodness_of_fit_ref 1.031
_refine_ls_hydrogen_treatment mixed
_refine_ls_matrix_type full
_refine_ls_number_parameters 155
_refine_ls_number_reflns 2591
_refine_ls_number_restraints 0
_refine_ls_restrained_S_all 1.031
_refine_ls_R_factor_all 0.0749
_refine_ls_R_factor_gt 0.0519
_refine_ls_shift/su_max 0.000
_refine_ls_shift/su_mean 0.000
_refine_ls_structure_factor_coef Fsqd
_refine_ls_weighting_details 'w=1/[\s^2^(Fo^2^)+(0.0617P)^2^+0.6572P] where P=(Fo^2^+2Fc^2^)/3'
_refine_ls_weighting_scheme calc
_refine_ls_wR_factor_gt 0.1215
_refine_ls_wR_factor_ref 0.1344
_reflns_Friedel_coverage 0.000
_reflns_number_gt 1928
_reflns_number_total 2591
_reflns_threshold_expression 'I > 2\s(I)'
_cod_data_source_file c8ra09214a2.cif
_cod_data_source_block rp101521
_cod_depositor_comments
;
The following automatic conversions were performed:

'_symmetry_cell_setting' value 'Orthorhombic' changed to
'orthorhombic' according to
/home/data/users/saulius/crontab/automatic-downloads/rss-feeds/RSC/lib/dictionaries/cif_core.dic
dictionary named 'cif_core.dic' version 2.4.2 from 2011-04-26.

Automatic conversion script
Id: cif_fix_values 4973 2017-02-22 13:04:09Z antanas 
;
_cod_original_sg_symbol_H-M Pbcn
_cod_database_code 7231970
_shelx_shelxl_version_number 2014/7
_shelx_space_group_comment
; 
The symmetry employed for this shelxl refinement is uniquely defined 
by the following loop, which should always be used as a source of 
symmetry information in preference to the above space-group names. 
They are only intended as comments. 
;

loop_
_space_group_symop_operation_xyz
'x, y, z'
'-x+1/2, -y+1/2, z+1/2'
'-x, y, -z+1/2'
'x+1/2, -y+1/2, -z'
'-x, -y, -z'
'x-1/2, y-1/2, -z-1/2'
'x, -y, z-1/2'
'-x-1/2, y-1/2, z'

loop_
_atom_site_label
_atom_site_type_symbol
_atom_site_fract_x
_atom_site_fract_y
_atom_site_fract_z
_atom_site_U_iso_or_equiv
_atom_site_adp_type
_atom_site_occupancy
_atom_site_site_symmetry_order
_atom_site_calc_flag
_atom_site_refinement_flags_posn
_atom_site_refinement_flags_adp
O O 0.28829(6) 0.13223(9) 0.03071(18) 0.0319(3) Uani 1 1 d . .
N N 0.25898(6) 0.45232(10) 0.0327(2) 0.0234(3) Uani 1 1 d . .
H0A H 0.2434 0.5089 0.0247 0.045(6) Uiso 1 1 calc R .
C1 C 0.25308(8) 0.19758(12) 0.0163(2) 0.0240(4) Uani 1 1 d . .
H1A H 0.2132 0.1823 -0.0126 0.029 Uiso 1 1 calc R U
C2 C 0.26761(7) 0.29512(11) 0.0399(2) 0.0208(4) Uani 1 1 d . .
C3 C 0.32560(7) 0.33497(12) 0.0618(2) 0.0223(4) Uani 1 1 d . .
C4 C 0.38227(8) 0.29703(14) 0.0832(2) 0.0305(4) Uani 1 1 d . .
H4A H 0.3883 0.2309 0.0885 0.037 Uiso 1 1 calc R U
C5 C 0.42910(8) 0.35892(16) 0.0964(3) 0.0365(5) Uani 1 1 d . .
H5A H 0.4679 0.3345 0.1094 0.044 Uiso 1 1 calc R U
C6 C 0.42104(8) 0.45622(16) 0.0913(3) 0.0371(5) Uani 1 1 d . .
H6A H 0.4544 0.4964 0.1023 0.045 Uiso 1 1 calc R U
C7 C 0.36591(8) 0.49515(14) 0.0707(3) 0.0316(4) Uani 1 1 d . .
H7A H 0.3604 0.5614 0.0674 0.038 Uiso 1 1 calc R U
C8 C 0.31858(7) 0.43347(12) 0.0549(2) 0.0226(4) Uani 1 1 d . .
C9 C 0.22817(7) 0.37060(11) 0.0252(2) 0.0198(4) Uani 1 1 d . .
C10 C 0.16352(7) 0.37047(11) 0.0105(2) 0.0197(3) Uani 1 1 d . .
C11 C 0.13409(7) 0.43766(12) -0.1021(2) 0.0245(4) Uani 1 1 d . .
H11A H 0.1559 0.4844 -0.1702 0.029 Uiso 1 1 calc R U
C12 C 0.07331(8) 0.43627(13) -0.1145(3) 0.0297(4) Uani 1 1 d . .
H12A H 0.0535 0.4822 -0.1911 0.036 Uiso 1 1 calc R U
C13 C 0.04096(8) 0.36842(13) -0.0162(3) 0.0324(4) Uani 1 1 d . .
H13A H -0.0008 0.3672 -0.0270 0.039 Uiso 1 1 calc R U
C14 C 0.06981(8) 0.30244(14) 0.0978(3) 0.0304(4) Uani 1 1 d . .
H14A H 0.0478 0.2560 0.1659 0.036 Uiso 1 1 calc R U
C15 C 0.13066(7) 0.30388(12) 0.1128(2) 0.0245(4) Uani 1 1 d . .
H15A H 0.1501 0.2592 0.1934 0.029 Uiso 1 1 calc R U

loop_
_atom_site_aniso_label
_atom_site_aniso_U_11
_atom_site_aniso_U_22
_atom_site_aniso_U_33
_atom_site_aniso_U_23
_atom_site_aniso_U_13
_atom_site_aniso_U_12
O 0.0359(7) 0.0216(7) 0.0381(7) 0.0009(6) -0.0027(6) 0.0057(5)
N 0.0220(7) 0.0207(8) 0.0276(7) -0.0002(6) 0.0009(6) 0.0001(6)
C1 0.0263(9) 0.0238(9) 0.0219(8) 0.0002(7) -0.0007(7) 0.0011(7)
C2 0.0221(8) 0.0230(9) 0.0172(7) 0.0003(6) -0.0005(6) 0.0006(6)
C3 0.0218(8) 0.0283(9) 0.0167(7) -0.0007(7) 0.0002(6) 0.0017(7)
C4 0.0280(9) 0.0380(11) 0.0256(9) -0.0023(8) -0.0032(7) 0.0086(8)
C5 0.0184(8) 0.0611(14) 0.0301(10) -0.0060(9) -0.0033(7) 0.0053(9)
C6 0.0240(9) 0.0553(14) 0.0321(10) -0.0068(9) 0.0005(7) -0.0117(9)
C7 0.0289(9) 0.0343(11) 0.0318(9) -0.0023(8) 0.0018(8) -0.0085(8)
C8 0.0213(8) 0.0274(9) 0.0192(8) -0.0017(7) 0.0015(6) -0.0002(7)
C9 0.0223(8) 0.0204(8) 0.0166(7) -0.0003(6) 0.0001(6) -0.0012(6)
C10 0.0193(7) 0.0209(8) 0.0189(7) -0.0034(6) -0.0010(6) 0.0005(6)
C11 0.0266(9) 0.0223(9) 0.0248(8) 0.0005(7) 0.0001(7) 0.0012(7)
C12 0.0266(9) 0.0312(10) 0.0312(9) -0.0007(8) -0.0054(7) 0.0075(8)
C13 0.0203(8) 0.0399(11) 0.0369(10) -0.0044(8) -0.0008(7) 0.0016(8)
C14 0.0248(9) 0.0340(10) 0.0324(9) 0.0008(8) 0.0030(7) -0.0049(8)
C15 0.0236(8) 0.0244(9) 0.0254(8) 0.0013(7) -0.0002(7) -0.0006(7)

loop_
_atom_type_symbol
_atom_type_description
_atom_type_scat_dispersion_real
_atom_type_scat_dispersion_imag
_atom_type_scat_source
C C 0.0033 0.0016 'International Tables Vol C Tables 4.2.6.8 and 6.1.1.4'
H H 0.0000 0.0000 'International Tables Vol C Tables 4.2.6.8 and 6.1.1.4'
N N 0.0061 0.0033 'International Tables Vol C Tables 4.2.6.8 and 6.1.1.4'
O O 0.0106 0.0060 'International Tables Vol C Tables 4.2.6.8 and 6.1.1.4'

loop_
_geom_angle_atom_site_label_1
_geom_angle_atom_site_label_2
_geom_angle_atom_site_label_3
_geom_angle
C9 N C8 109.91(14)
C9 N H0A 125.0
C8 N H0A 125.0
O C1 C2 124.94(16)
O C1 H1A 117.5
C2 C1 H1A 117.5
C9 C2 C3 106.80(14)
C9 C2 C1 125.88(15)
C3 C2 C1 127.02(15)
C4 C3 C8 119.30(16)
C4 C3 C2 134.17(17)
C8 C3 C2 106.51(14)
C5 C4 C3 117.79(18)
C5 C4 H4A 121.1
C3 C4 H4A 121.1
C6 C5 C4 121.93(17)
C6 C5 H5A 119.0
C4 C5 H5A 119.0
C7 C6 C5 121.38(17)
C7 C6 H6A 119.3
C5 C6 H6A 119.3
C6 C7 C8 117.14(18)
C6 C7 H7A 121.4
C8 C7 H7A 121.4
C7 C8 N 129.74(17)
C7 C8 C3 122.46(16)
N C8 C3 107.81(14)
N C9 C2 108.95(14)
N C9 C10 121.15(14)
C2 C9 C10 129.86(15)
C11 C10 C15 119.09(15)
C11 C10 C9 120.89(15)
C15 C10 C9 120.01(15)
C12 C11 C10 120.07(16)
C12 C11 H11A 120.0
C10 C11 H11A 120.0
C11 C12 C13 120.54(17)
C11 C12 H12A 119.7
C13 C12 H12A 119.7
C14 C13 C12 119.67(17)
C14 C13 H13A 120.2
C12 C13 H13A 120.2
C13 C14 C15 120.20(17)
C13 C14 H14A 119.9
C15 C14 H14A 119.9
C14 C15 C10 120.40(16)
C14 C15 H15A 119.8
C10 C15 H15A 119.8

loop_
_geom_bond_atom_site_label_1
_geom_bond_atom_site_label_2
_geom_bond_distance
O C1 1.229(2)
N C9 1.357(2)
N C8 1.386(2)
N H0A 0.8800
C1 C2 1.434(2)
C1 H1A 0.9500
C2 C9 1.400(2)
C2 C3 1.439(2)
C3 C4 1.401(2)
C3 C8 1.410(2)
C4 C5 1.382(3)
C4 H4A 0.9500
C5 C6 1.396(3)
C5 H5A 0.9500
C6 C7 1.374(3)
C6 H6A 0.9500
C7 C8 1.390(2)
C7 H7A 0.9500
C9 C10 1.469(2)
C10 C11 1.397(2)
C10 C15 1.393(2)
C11 C12 1.381(2)
C11 H11A 0.9500
C12 C13 1.386(3)
C12 H12A 0.9500
C13 C14 1.384(3)
C13 H13A 0.9500
C14 C15 1.384(2)
C14 H14A 0.9500
C15 H15A 0.9500
